data_4501781
loop_
_publ_author_name
'Cui, Ping'
'Chen, Zhi'
'Gao, Dongliang'
'Zhao, Bin'
'Shi, Wei'
'Cheng, Peng'

_publ_section_title
;
 Syntheses, Structures, and Photoluminescence of a Series of
 Three-Dimensional Cd(II) Frameworks with a Flexible Ligand,
 1,5-Bis(5-tetrazolo)-3-oxapentane
;
_journal_issue 10
_journal_name_full 'Crystal Growth &amp; Design'
_journal_page_first 4370
_journal_paper_doi 10.1021/cg100467p
_journal_volume 10
_journal_year 2010
_chemical_formula_sum 'C12 H16 Cd5 N34 O2'
_chemical_formula_weight 1230.59
_chemical_name_systematic
; 
 ? 
;
_space_group_IT_number 2
_symmetry_cell_setting triclinic
_symmetry_space_group_name_Hall '-P 1'
_symmetry_space_group_name_H-M 'P -1'
_atom_sites_solution_hydrogens geom
_atom_sites_solution_primary direct
_atom_sites_solution_secondary difmap
_audit_creation_method SHELXL-97
_cell_angle_alpha 92.94(3)
_cell_angle_beta 105.46(3)
_cell_angle_gamma 110.34(3)
_cell_formula_units_Z 1
_cell_length_a 8.2060(16)
_cell_length_b 8.6920(17)
_cell_length_c 12.905(3)
_cell_measurement_reflns_used 2908
_cell_measurement_temperature 113(2)
_cell_measurement_theta_max 27.9
_cell_measurement_theta_min 2.5
_cell_volume 821.2(4)
_computing_cell_refinement CrystalClear
_computing_data_collection CrystalClear
_computing_data_reduction CrystalClear
_computing_molecular_graphics 'Bruker SHELXTL'
_computing_publication_material 'Bruker SHELXTL'
_computing_structure_refinement 'SHELXL-97 (Sheldrick, 1997)'
_computing_structure_solution 'SHELXS-97 (Sheldrick, 1990)'
_diffrn_ambient_temperature 113(2)
_diffrn_measured_fraction_theta_full 0.956
_diffrn_measured_fraction_theta_max 0.956
_diffrn_measurement_device_type 'Rigaku Saturn'
_diffrn_measurement_method \w
_diffrn_radiation_monochromator confocal
_diffrn_radiation_source 'Rotating anode'
_diffrn_radiation_type MoK\a
_diffrn_radiation_wavelength 0.71073
_diffrn_reflns_av_R_equivalents 0.0318
_diffrn_reflns_av_sigmaI/netI 0.0270
_diffrn_reflns_limit_h_max 9
_diffrn_reflns_limit_h_min -6
_diffrn_reflns_limit_k_max 10
_diffrn_reflns_limit_k_min -10
_diffrn_reflns_limit_l_max 15
_diffrn_reflns_limit_l_min -15
_diffrn_reflns_number 4945
_diffrn_reflns_theta_full 25.01
_diffrn_reflns_theta_max 25.01
_diffrn_reflns_theta_min 2.53
_diffrn_standards_decay_% 0
_diffrn_standards_interval_count 0
_diffrn_standards_interval_time 0
_diffrn_standards_number 0
_exptl_absorpt_coefficient_mu 3.261
_exptl_absorpt_correction_T_max 0.5616
_exptl_absorpt_correction_T_min 0.3554
_exptl_absorpt_correction_type multi-scan
_exptl_absorpt_process_details CrystalClear
_exptl_crystal_colour Colorless
_exptl_crystal_density_diffrn 2.488
_exptl_crystal_density_method 'not measured'
_exptl_crystal_description Block
_exptl_crystal_F_000 582
_exptl_crystal_size_max 0.40
_exptl_crystal_size_mid 0.30
_exptl_crystal_size_min 0.20
_refine_diff_density_max 1.725
_refine_diff_density_min -1.128
_refine_diff_density_rms 0.219
_refine_ls_extinction_coef 0.0059(11)
_refine_ls_extinction_expression Fc^*^=kFc[1+0.001xFc^2^\l^3^/sin(2\q)]^-1/4^
_refine_ls_extinction_method SHELXL
_refine_ls_goodness_of_fit_ref 1.067
_refine_ls_hydrogen_treatment constr
_refine_ls_matrix_type full
_refine_ls_number_parameters 299
_refine_ls_number_reflns 2779
_refine_ls_number_restraints 248
_refine_ls_restrained_S_all 1.062
_refine_ls_R_factor_all 0.0472
_refine_ls_R_factor_gt 0.0452
_refine_ls_shift/su_max 0.000
_refine_ls_shift/su_mean 0.000
_refine_ls_structure_factor_coef Fsqd
_refine_ls_weighting_details 'calc w=1/[\s^2^(Fo^2^)+(0.0748P)^2^+9.0363P] where P=(Fo^2^+2Fc^2^)/3'
_refine_ls_weighting_scheme calc
_refine_ls_wR_factor_gt 0.1267
_refine_ls_wR_factor_ref 0.1283
_reflns_number_gt 2629
_reflns_number_total 2779
_reflns_threshold_expression >2sigma(I)
_cod_data_source_file cg100467p_si_002.cif
_cod_data_source_block 1
_cod_original_cell_volume 821.2(3)
_cod_original_sg_symbol_H-M p-1
_cod_database_code 4501781

loop_
_symmetry_equiv_pos_as_xyz
'x, y, z'
'-x, -y, -z'

loop_
_atom_site_label
_atom_site_type_symbol
_atom_site_fract_x
_atom_site_fract_y
_atom_site_fract_z
_atom_site_U_iso_or_equiv
_atom_site_adp_type
_atom_site_occupancy
_atom_site_symmetry_multiplicity
_atom_site_calc_flag
_atom_site_refinement_flags
_atom_site_disorder_assembly
_atom_site_disorder_group
Cd1 Cd 0.0000 0.0000 0.0000 0.0178(2) Uani 1 2 d S . .
Cd2 Cd -0.51149(7) 0.29723(6) 0.10624(4) 0.0160(2) Uani 1 1 d . . .
Cd3 Cd -0.06364(7) 0.48956(7) 0.35335(4) 0.0186(2) Uani 1 1 d . . .
C1 C 0.2541(11) 0.4509(10) 0.2441(6) 0.032(2) Uani 1 1 d D . .
C2 C 0.4114(13) 0.6136(14) 0.2994(11) 0.038(3) Uani 0.713(17) 1 d PDU A 1
H2A H 0.5241 0.5939 0.3223 0.045 Uiso 0.713(17) 1 calc PR A 1
H2B H 0.4236 0.6914 0.2481 0.045 Uiso 0.713(17) 1 calc PR A 1
C3 C 0.3800(13) 0.6881(14) 0.3974(8) 0.036(3) Uani 0.713(17) 1 d PDU A 1
H3A H 0.3691 0.6099 0.4486 0.043 Uiso 0.713(17) 1 calc PR A 1
H3B H 0.4854 0.7881 0.4332 0.043 Uiso 0.713(17) 1 calc PR A 1
C2' C 0.4105(19) 0.577(2) 0.3350(18) 0.029(4) Uani 0.287(17) 1 d PDU A 2
H2C H 0.5263 0.5916 0.3228 0.035 Uiso 0.287(17) 1 calc PR A 2
H2D H 0.4120 0.5394 0.4047 0.035 Uiso 0.287(17) 1 calc PR A 2
C3' C 0.377(2) 0.7388(15) 0.333(2) 0.034(4) Uani 0.299(18) 1 d PDU A 2
H3C H 0.4849 0.8288 0.3788 0.041 Uiso 0.299(18) 1 calc PR A 2
H3D H 0.3543 0.7636 0.2591 0.041 Uiso 0.299(18) 1 calc PR A 2
C4 C 0.178(3) 0.874(2) 0.3846(13) 0.038(4) Uani 0.282(17) 1 d PDU A 3
H4A H 0.2851 0.9643 0.4310 0.045 Uiso 0.282(17) 1 calc PR A 3
H4B H 0.0832 0.8506 0.4200 0.045 Uiso 0.282(17) 1 calc PR A 3
C5 C 0.113(2) 0.9267(16) 0.2751(19) 0.034(4) Uani 0.282(17) 1 d PDU A 3
H5A H 0.1998 0.9380 0.2351 0.040 Uiso 0.282(17) 1 calc PR A 3
H5B H 0.1000 1.0328 0.2859 0.040 Uiso 0.282(17) 1 calc PR A 3
C4' C 0.2456(12) 0.8836(12) 0.3258(10) 0.043(3) Uani 0.718(17) 1 d PDU A 4
H4C H 0.2746 0.8739 0.2583 0.051 Uiso 0.718(17) 1 calc PR A 4
H4D H 0.3467 0.9741 0.3767 0.051 Uiso 0.718(17) 1 calc PR A 4
C5' C 0.0730(14) 0.9217(12) 0.3047(9) 0.040(3) Uani 0.718(17) 1 d PDU A 4
H5C H 0.0337 0.9172 0.3694 0.047 Uiso 0.718(17) 1 calc PR A 4
H5D H 0.0955 1.0319 0.2853 0.047 Uiso 0.718(17) 1 calc PR A 4
C6 C -0.0721(12) 0.7918(10) 0.2117(6) 0.038(2) Uani 1 1 d D . .
N1 N 0.0822(9) 0.4015(9) 0.2463(5) 0.0264(16) Uani 1 1 d . A .
N2 N -0.0158(8) 0.2618(8) 0.1730(5) 0.0200(14) Uani 1 1 d . . .
N3 N 0.0959(9) 0.2281(8) 0.1297(5) 0.0213(14) Uani 1 1 d . . .
N4 N 0.2684(9) 0.3409(8) 0.1720(5) 0.0218(14) Uani 1 1 d . . .
N5 N -0.1749(10) 0.6447(8) 0.2279(5) 0.0281(16) Uani 1 1 d . A .
N6 N -0.3067(9) 0.5763(8) 0.1331(5) 0.0189(13) Uani 1 1 d . . .
N7 N -0.2851(8) 0.6801(8) 0.0638(5) 0.0169(13) Uani 1 1 d . . .
N8 N -0.1381(10) 0.8182(8) 0.1110(5) 0.0271(16) Uani 1 1 d . . .
N9 N -0.3319(9) 0.2734(8) 0.2660(5) 0.0227(14) Uani 1 1 d . . .
N10 N -0.3269(10) 0.1346(9) 0.2753(6) 0.0328(18) Uani 1 1 d . . .
N11 N -0.3200(12) 0.0056(11) 0.2841(9) 0.056(3) Uani 1 1 d . . .
N12 N 0.2969(9) 0.0056(8) 0.0732(5) 0.0209(14) Uani 1 1 d . . .
N13 N 0.3390(9) -0.1057(8) 0.0447(5) 0.0230(15) Uani 1 1 d . . .
N14 N 0.3799(9) -0.2150(9) 0.0209(5) 0.0244(15) Uani 1 1 d . . .
N15 N 0.0792(9) 0.3803(8) 0.4948(5) 0.0245(13) Uani 0.382(17) 1 d PDU . 5
N16 N 0.124(3) 0.265(2) 0.4994(18) 0.027(3) Uani 0.382(17) 1 d PDU . 5
N17 N 0.164(3) 0.147(2) 0.4987(18) 0.041(5) Uani 0.382(17) 1 d PDU . 5
N15' N 0.0792(9) 0.3803(8) 0.4948(5) 0.0245(13) Uani 0.618(17) 1 d PDU . 6
N16' N 0.1762(17) 0.3169(18) 0.4750(11) 0.028(2) Uani 0.618(17) 1 d PDU . 6
N17' N 0.2757(18) 0.257(2) 0.4564(12) 0.049(4) Uani 0.618(17) 1 d PDU . 6
O1 O 0.2208(7) 0.7282(7) 0.3708(5) 0.0316(14) Uani 1 1 d D A .

loop_
_atom_site_aniso_label
_atom_site_aniso_U_11
_atom_site_aniso_U_22
_atom_site_aniso_U_33
_atom_site_aniso_U_23
_atom_site_aniso_U_13
_atom_site_aniso_U_12
Cd1 0.0155(4) 0.0108(4) 0.0194(4) 0.0042(3) 0.0006(3) -0.0011(3)
Cd2 0.0156(3) 0.0129(3) 0.0139(3) 0.0032(2) 0.0014(2) 0.0008(2)
Cd3 0.0182(3) 0.0221(3) 0.0085(3) 0.0018(2) 0.0031(2) 0.0001(2)
C1 0.022(4) 0.038(5) 0.019(4) -0.009(4) 0.007(3) -0.005(4)
C2 0.030(4) 0.042(5) 0.025(5) -0.008(4) 0.014(4) -0.007(4)
C3 0.029(5) 0.038(5) 0.023(5) -0.004(4) 0.009(4) -0.006(4)
C2' 0.025(6) 0.036(6) 0.021(6) -0.002(5) 0.012(5) 0.000(5)
C3' 0.027(6) 0.037(6) 0.029(6) 0.000(5) 0.007(5) 0.002(5)
C4 0.044(6) 0.028(6) 0.027(6) 0.003(5) 0.008(5) -0.001(5)
C5 0.041(6) 0.025(6) 0.022(6) 0.004(5) 0.007(5) -0.001(5)
C4' 0.045(5) 0.030(5) 0.029(5) 0.007(4) 0.002(4) -0.009(4)
C5' 0.049(5) 0.023(4) 0.022(5) 0.016(4) -0.004(4) -0.007(4)
C6 0.050(6) 0.014(4) 0.019(4) 0.005(3) -0.013(4) -0.007(4)
N1 0.016(3) 0.042(4) 0.013(3) -0.005(3) 0.006(3) 0.003(3)
N2 0.019(3) 0.023(3) 0.019(3) 0.002(3) 0.010(3) 0.005(3)
N3 0.019(3) 0.013(3) 0.025(3) 0.001(2) 0.002(3) 0.001(3)
N4 0.019(3) 0.017(3) 0.018(3) 0.003(3) 0.001(3) -0.003(3)
N5 0.035(4) 0.018(3) 0.018(3) 0.004(3) 0.001(3) 0.000(3)
N6 0.021(3) 0.015(3) 0.016(3) 0.002(2) 0.005(3) 0.003(3)
N7 0.016(3) 0.015(3) 0.018(3) 0.009(2) 0.004(2) 0.003(2)
N8 0.030(4) 0.014(3) 0.018(3) 0.008(3) -0.005(3) -0.007(3)
N9 0.016(3) 0.027(4) 0.016(3) 0.009(3) -0.003(2) 0.004(3)
N10 0.028(4) 0.023(4) 0.031(4) 0.011(3) -0.005(3) -0.001(3)
N11 0.036(5) 0.031(5) 0.080(7) 0.034(5) -0.009(5) 0.003(4)
N12 0.017(3) 0.016(3) 0.026(4) 0.007(3) 0.004(3) 0.004(3)
N13 0.023(3) 0.021(4) 0.014(3) 0.009(3) 0.003(3) -0.003(3)
N14 0.025(4) 0.026(4) 0.022(3) 0.002(3) 0.005(3) 0.010(3)
N15 0.031(3) 0.028(3) 0.019(3) 0.005(2) 0.010(2) 0.016(2)
N16 0.031(5) 0.032(5) 0.023(5) 0.005(4) 0.005(4) 0.018(4)
N17 0.044(7) 0.043(7) 0.042(7) -0.008(6) -0.001(6) 0.037(6)
N15' 0.031(3) 0.028(3) 0.019(3) 0.005(2) 0.010(2) 0.016(2)
N16' 0.031(4) 0.030(4) 0.023(4) 0.000(4) 0.002(3) 0.016(4)
N17' 0.039(6) 0.058(6) 0.048(6) -0.014(5) -0.009(5) 0.035(5)
O1 0.024(3) 0.033(3) 0.024(3) -0.003(2) 0.010(2) -0.006(3)

loop_
_atom_type_symbol
_atom_type_description
_atom_type_scat_dispersion_real
_atom_type_scat_dispersion_imag
_atom_type_scat_source
C C 0.0033 0.0016 'International Tables Vol C Tables 4.2.6.8 and 6.1.1.4'
H H 0.0000 0.0000 'International Tables Vol C Tables 4.2.6.8 and 6.1.1.4'
O O 0.0106 0.0060 'International Tables Vol C Tables 4.2.6.8 and 6.1.1.4'
N N 0.0061 0.0033 'International Tables Vol C Tables 4.2.6.8 and 6.1.1.4'
Cd Cd -0.8075 1.2024 'International Tables Vol C Tables 4.2.6.8 and 6.1.1.4'

loop_
_geom_angle_atom_site_label_1
_geom_angle_atom_site_label_2
_geom_angle_atom_site_label_3
_geom_angle
_geom_angle_site_symmetry_1
_geom_angle_site_symmetry_3
N3 Cd1 N3 180.0(4) . 2
N3 Cd1 N12 95.5(2) . 2
N3 Cd1 N12 84.5(2) 2 2
N3 Cd1 N12 84.5(2) . .
N3 Cd1 N12 95.5(2) 2 .
N12 Cd1 N12 180.0(4) 2 .
N3 Cd1 N8 92.3(2) . 1_545
N3 Cd1 N8 87.7(2) 2 1_545
N12 Cd1 N8 82.8(2) 2 1_545
N12 Cd1 N8 97.2(2) . 1_545
N3 Cd1 N8 87.7(2) . 2_565
N3 Cd1 N8 92.3(2) 2 2_565
N12 Cd1 N8 97.2(2) 2 2_565
N12 Cd1 N8 82.8(2) . 2_565
N8 Cd1 N8 180.0(3) 1_545 2_565
N9 Cd2 N4 97.5(2) . 1_455
N9 Cd2 N6 87.3(2) . .
N4 Cd2 N6 98.8(2) 1_455 .
N9 Cd2 N14 101.6(2) . 2
N4 Cd2 N14 158.7(2) 1_455 2
N6 Cd2 N14 91.3(2) . 2
N9 Cd2 N12 92.0(2) . 1_455
N4 Cd2 N12 85.9(2) 1_455 1_455
N6 Cd2 N12 175.3(2) . 1_455
N14 Cd2 N12 84.2(2) 2 1_455
N9 Cd2 N7 177.9(2) . 2_465
N4 Cd2 N7 80.6(2) 1_455 2_465
N6 Cd2 N7 93.9(2) . 2_465
N14 Cd2 N7 80.1(2) 2 2_465
N12 Cd2 N7 87.0(2) 1_455 2_465
N15' Cd3 N15 0.0(3) 2_566 2_566
N15' Cd3 N9 111.5(3) 2_566 .
N15 Cd3 N9 111.5(3) 2_566 .
N15' Cd3 N1 155.0(2) 2_566 .
N15 Cd3 N1 155.0(2) 2_566 .
N9 Cd3 N1 90.8(2) . .
N15' Cd3 N15 75.9(2) 2_566 .
N15 Cd3 N15 75.9(2) 2_566 .
N9 Cd3 N15 103.8(2) . .
N1 Cd3 N15 88.2(2) . .
N15' Cd3 N5 97.9(2) 2_566 .
N15 Cd3 N5 97.9(2) 2_566 .
N9 Cd3 N5 85.4(2) . .
N1 Cd3 N5 95.0(3) . .
N15 Cd3 N5 170.2(2) . .
N15' Cd3 O1 87.7(2) 2_566 .
N15 Cd3 O1 87.7(2) 2_566 .
N9 Cd3 O1 157.0(2) . .
N1 Cd3 O1 73.8(2) . .
N15 Cd3 O1 92.9(2) . .
N5 Cd3 O1 79.3(2) . .
N1 C1 N4 109.5(6) . .
N1 C1 C2' 121.7(10) . .
N4 C1 C2' 126.1(9) . .
N1 C1 C2 128.1(7) . .
N4 C1 C2 122.1(7) . .
C2' C1 C2 21.8(10) . .
C3 C2 C1 110.9(7) . .
C3 C2 H2A 109.5 . .
C1 C2 H2A 109.5 . .
C3 C2 H2B 109.5 . .
C1 C2 H2B 109.5 . .
H2A C2 H2B 108.1 . .
O1 C3 C2 113.4(8) . .
O1 C3 H3A 108.9 . .
C2 C3 H3A 108.9 . .
O1 C3 H3B 108.9 . .
C2 C3 H3B 108.9 . .
H3A C3 H3B 107.7 . .
C1 C2' C3' 106.0(9) . .
C1 C2' H2C 110.5 . .
C3' C2' H2C 110.5 . .
C1 C2' H2D 110.5 . .
C3' C2' H2D 110.5 . .
H2C C2' H2D 108.7 . .
O1 C3' C2' 111.5(10) . .
O1 C3' H3C 109.3 . .
C2' C3' H3C 109.3 . .
O1 C3' H3D 109.3 . .
C2' C3' H3D 109.3 . .
H3C C3' H3D 108.0 . .
O1 C4 C5 111.0(10) . .
O1 C4 H4A 109.4 . .
C5 C4 H4A 109.4 . .
O1 C4 H4B 109.4 . .
C5 C4 H4B 109.4 . .
H4A C4 H4B 108.0 . .
C4 C5 C6 107.4(9) . .
C4 C5 H5A 110.2 . .
C6 C5 H5A 110.2 . .
C4 C5 H5B 110.2 . .
C6 C5 H5B 110.2 . .
H5A C5 H5B 108.5 . .
O1 C4' C5' 110.5(7) . .
O1 C4' H4C 109.5 . .
C5' C4' H4C 109.5 . .
O1 C4' H4D 109.5 . .
C5' C4' H4D 109.5 . .
H4C C4' H4D 108.1 . .
C6 C5' C4' 107.3(7) . .
C6 C5' H5C 110.3 . .
C4' C5' H5C 110.3 . .
C6 C5' H5D 110.3 . .
C4' C5' H5D 110.3 . .
H5C C5' H5D 108.5 . .
N5 C6 N8 110.9(6) . .
N5 C6 C5' 122.0(8) . .
N8 C6 C5' 125.8(8) . .
N5 C6 C5 135.5(8) . .
N8 C6 C5 113.2(9) . .
C5' C6 C5 21.1(11) . .
C1 N1 N2 107.7(6) . .
C1 N1 Cd3 134.4(5) . .
N2 N1 Cd3 117.7(5) . .
N3 N2 N1 107.1(6) . .
N2 N3 N4 111.7(6) . .
N2 N3 Cd1 121.7(5) . .
N4 N3 Cd1 126.6(5) . .
N3 N4 C1 104.0(6) . .
N3 N4 Cd2 116.5(5) . 1_655
C1 N4 Cd2 139.5(5) . 1_655
C6 N5 N6 105.5(6) . .
C6 N5 Cd3 123.7(6) . .
N6 N5 Cd3 123.7(5) . .
N7 N6 N5 109.1(6) . .
N7 N6 Cd2 129.9(5) . .
N5 N6 Cd2 120.6(5) . .
N6 N7 N8 109.6(6) . .
N6 N7 Cd2 133.0(5) . 2_465
N8 N7 Cd2 115.3(4) . 2_465
C6 N8 N7 105.0(6) . .
C6 N8 Cd1 131.9(6) . 1_565
N7 N8 Cd1 119.5(5) . 1_565
N10 N9 Cd2 116.4(5) . .
N10 N9 Cd3 114.5(5) . .
Cd2 N9 Cd3 119.4(3) . .
N11 N10 N9 179.2(10) . .
N13 N12 Cd1 121.0(5) . .
N13 N12 Cd2 124.7(5) . 1_655
Cd1 N12 Cd2 104.1(2) . 1_655
N14 N13 N12 177.5(7) . .
N13 N14 Cd2 139.8(6) . 2
N16 N15 Cd3 120.2(12) . 2_566
N16 N15 Cd3 134.3(11) . .
Cd3 N15 Cd3 104.1(2) 2_566 .
N17 N16 N15 177(2) . .
C3 O1 C4 137.1(10) . .
C3 O1 C3' 38.8(11) . .
C4 O1 C3' 119.9(14) . .
C3 O1 C4' 113.8(7) . .
C4 O1 C4' 42.1(12) . .
C3' O1 C4' 81.4(10) . .
C3 O1 Cd3 113.7(6) . .
C4 O1 Cd3 105.4(11) . .
C3' O1 Cd3 130.5(5) . .
C4' O1 Cd3 129.3(5) . .

loop_
_geom_bond_atom_site_label_1
_geom_bond_atom_site_label_2
_geom_bond_distance
_geom_bond_site_symmetry_2
Cd1 N3 2.286(6) .
Cd1 N3 2.286(6) 2
Cd1 N12 2.349(6) 2
Cd1 N12 2.349(6) .
Cd1 N8 2.385(7) 1_545
Cd1 N8 2.385(7) 2_565
Cd2 N9 2.259(6) .
Cd2 N4 2.322(7) 1_455
Cd2 N6 2.366(6) .
Cd2 N14 2.394(7) 2
Cd2 N12 2.417(6) 1_455
Cd2 N7 2.441(6) 2_465
Cd3 N15' 2.267(6) 2_566
Cd3 N15 2.267(6) 2_566
Cd3 N9 2.287(7) .
Cd3 N1 2.310(7) .
Cd3 N15 2.328(6) .
Cd3 N5 2.359(7) .
Cd3 O1 2.472(6) .
C1 N1 1.333(10) .
C1 N4 1.355(10) .
C1 C2' 1.519(10) .
C1 C2 1.521(9) .
C2 C3 1.514(8) .
C2 H2A 0.9700 .
C2 H2B 0.9700 .
C3 O1 1.427(9) .
C3 H3A 0.9700 .
C3 H3B 0.9700 .
C2' C3' 1.529(10) .
C2' H2C 0.9700 .
C2' H2D 0.9700 .
C3' O1 1.464(10) .
C3' H3C 0.9700 .
C3' H3D 0.9700 .
C4 O1 1.444(10) .
C4 C5 1.525(10) .
C4 H4A 0.9700 .
C4 H4B 0.9700 .
C5 C6 1.532(10) .
C5 H5A 0.9700 .
C5 H5B 0.9700 .
C4' O1 1.468(8) .
C4' C5' 1.522(9) .
C4' H4C 0.9700 .
C4' H4D 0.9700 .
C5' C6 1.515(9) .
C5' H5C 0.9700 .
C5' H5D 0.9700 .
C6 N5 1.327(11) .
C6 N8 1.333(10) .
N1 N2 1.346(9) .
N2 N3 1.297(9) .
N3 N4 1.353(9) .
N4 Cd2 2.322(7) 1_655
N5 N6 1.339(9) .
N6 N7 1.305(8) .
N7 N8 1.339(9) .
N7 Cd2 2.441(6) 2_465
N8 Cd1 2.385(7) 1_565
N9 N10 1.233(10) .
N10 N11 1.152(11) .
N12 N13 1.206(10) .
N12 Cd2 2.417(6) 1_655
N13 N14 1.165(10) .
N14 Cd2 2.394(7) 2
N15 N16 1.185(8) .
N15 Cd3 2.267(6) 2_566
N16 N17 1.179(8) .
N16' N17' 1.172(8) .

loop_
_geom_torsion_atom_site_label_1
_geom_torsion_atom_site_label_2
_geom_torsion_atom_site_label_3
_geom_torsion_atom_site_label_4
_geom_torsion
_geom_torsion_site_symmetry_1
_geom_torsion_site_symmetry_4
N1 C1 C2 C3 24.7(17) . .
N4 C1 C2 C3 -163.7(9) . .
C2' C1 C2 C3 -56.0(14) . .
C1 C2 C3 O1 -61.7(14) . .
N1 C1 C2' C3' -64.5(19) . .
N4 C1 C2' C3' 136.6(11) . .
C2 C1 C2' C3' 49.6(12) . .
C1 C2' C3' O1 70.8(17) . .
O1 C4 C5 C6 67.6(19) . .
O1 C4' C5' C6 -68.4(11) . .
C4' C5' C6 N5 85.1(12) . .
C4' C5' C6 N8 -109.1(12) . .
C4' C5' C6 C5 -50.5(14) . .
C4 C5 C6 N5 -5(3) . .
C4 C5 C6 N8 -175.8(12) . .
C4 C5 C6 C5' 53.1(13) . .
N4 C1 N1 N2 -1.8(10) . .
C2' C1 N1 N2 -163.8(12) . .
C2 C1 N1 N2 170.7(10) . .
N4 C1 N1 Cd3 172.3(6) . .
C2' C1 N1 Cd3 10.3(17) . .
C2 C1 N1 Cd3 -15.2(16) . .
N15' Cd3 N1 C1 -21.8(13) 2_566 .
N15 Cd3 N1 C1 -21.8(13) 2_566 .
N9 Cd3 N1 C1 -175.4(9) . .
N15 Cd3 N1 C1 -71.7(9) . .
N5 Cd3 N1 C1 99.1(9) . .
O1 Cd3 N1 C1 21.8(9) . .
N15' Cd3 N1 N2 151.9(5) 2_566 .
N15 Cd3 N1 N2 151.9(5) 2_566 .
N9 Cd3 N1 N2 -1.8(6) . .
N15 Cd3 N1 N2 102.0(6) . .
N5 Cd3 N1 N2 -87.2(6) . .
O1 Cd3 N1 N2 -164.5(6) . .
C1 N1 N2 N3 0.9(9) . .
Cd3 N1 N2 N3 -174.4(5) . .
N1 N2 N3 N4 0.4(8) . .
N1 N2 N3 Cd1 179.5(5) . .
N3 Cd1 N3 N2 -151(100) 2 .
N12 Cd1 N3 N2 30.4(6) 2 .
N12 Cd1 N3 N2 -149.6(6) . .
N8 Cd1 N3 N2 -52.6(6) 1_545 .
N8 Cd1 N3 N2 127.4(6) 2_565 .
N3 Cd1 N3 N4 28(100) 2 .
N12 Cd1 N3 N4 -150.6(6) 2 .
N12 Cd1 N3 N4 29.4(6) . .
N8 Cd1 N3 N4 126.3(6) 1_545 .
N8 Cd1 N3 N4 -53.7(6) 2_565 .
N2 N3 N4 C1 -1.4(9) . .
Cd1 N3 N4 C1 179.5(6) . .
N2 N3 N4 Cd2 178.9(5) . 1_655
Cd1 N3 N4 Cd2 -0.2(7) . 1_655
N1 C1 N4 N3 1.9(9) . .
C2' C1 N4 N3 163.0(15) . .
C2 C1 N4 N3 -171.1(10) . .
N1 C1 N4 Cd2 -178.4(6) . 1_655
C2' C1 N4 Cd2 -17.4(19) . 1_655
C2 C1 N4 Cd2 8.5(15) . 1_655
N8 C6 N5 N6 1.4(11) . .
C5' C6 N5 N6 169.1(8) . .
C5 C6 N5 N6 -169.9(19) . .
N8 C6 N5 Cd3 152.7(6) . .
C5' C6 N5 Cd3 -39.7(13) . .
C5 C6 N5 Cd3 -19(2) . .
N15' Cd3 N5 C6 82.7(8) 2_566 .
N15 Cd3 N5 C6 82.7(8) 2_566 .
N9 Cd3 N5 C6 -166.2(8) . .
N1 Cd3 N5 C6 -75.8(8) . .
N15 Cd3 N5 C6 33.4(19) . .
O1 Cd3 N5 C6 -3.4(7) . .
N15' Cd3 N5 N6 -131.2(6) 2_566 .
N15 Cd3 N5 N6 -131.2(6) 2_566 .
N9 Cd3 N5 N6 -20.1(6) . .
N1 Cd3 N5 N6 70.3(7) . .
N15 Cd3 N5 N6 179.5(11) . .
O1 Cd3 N5 N6 142.7(7) . .
C6 N5 N6 N7 -1.2(10) . .
Cd3 N5 N6 N7 -152.4(5) . .
C6 N5 N6 Cd2 172.3(6) . .
Cd3 N5 N6 Cd2 21.1(8) . .
N9 Cd2 N6 N7 163.1(7) . .
N4 Cd2 N6 N7 -99.7(6) 1_455 .
N14 Cd2 N6 N7 61.5(6) 2 .
N12 Cd2 N6 N7 82(3) 1_455 .
N7 Cd2 N6 N7 -18.7(7) 2_465 .
N9 Cd2 N6 N5 -8.9(6) . .
N4 Cd2 N6 N5 88.3(6) 1_455 .
N14 Cd2 N6 N5 -110.5(6) 2 .
N12 Cd2 N6 N5 -90(3) 1_455 .
N7 Cd2 N6 N5 169.3(6) 2_465 .
N5 N6 N7 N8 0.5(9) . .
Cd2 N6 N7 N8 -172.2(5) . .
N5 N6 N7 Cd2 -161.4(5) . 2_465
Cd2 N6 N7 Cd2 25.9(10) . 2_465
N5 C6 N8 N7 -1.1(11) . .
C5' C6 N8 N7 -168.2(10) . .
C5 C6 N8 N7 172.3(13) . .
N5 C6 N8 Cd1 -158.9(6) . 1_565
C5' C6 N8 Cd1 34.1(15) . 1_565
C5 C6 N8 Cd1 14.5(17) . 1_565
N6 N7 N8 C6 0.4(9) . .
Cd2 N7 N8 C6 165.8(6) 2_465 .
N6 N7 N8 Cd1 161.5(5) . 1_565
Cd2 N7 N8 Cd1 -33.1(7) 2_465 1_565
N4 Cd2 N9 N10 111.4(6) 1_455 .
N6 Cd2 N9 N10 -150.0(6) . .
N14 Cd2 N9 N10 -59.2(7) 2 .
N12 Cd2 N9 N10 25.3(6) 1_455 .
N7 Cd2 N9 N10 87(6) 2_465 .
N4 Cd2 N9 Cd3 -104.3(3) 1_455 .
N6 Cd2 N9 Cd3 -5.8(3) . .
N14 Cd2 N9 Cd3 85.0(4) 2 .
N12 Cd2 N9 Cd3 169.5(3) 1_455 .
N7 Cd2 N9 Cd3 -129(6) 2_465 .
N15' Cd3 N9 N10 -106.8(6) 2_566 .
N15 Cd3 N9 N10 -106.8(6) 2_566 .
N1 Cd3 N9 N10 61.6(6) . .
N15 Cd3 N9 N10 -26.8(6) . .
N5 Cd3 N9 N10 156.6(6) . .
O1 Cd3 N9 N10 108.5(7) . .
N15' Cd3 N9 Cd2 108.4(3) 2_566 .
N15 Cd3 N9 Cd2 108.4(3) 2_566 .
N1 Cd3 N9 Cd2 -83.3(4) . .
N15 Cd3 N9 Cd2 -171.6(3) . .
N5 Cd3 N9 Cd2 11.7(3) . .
O1 Cd3 N9 Cd2 -36.4(8) . .
Cd2 N9 N10 N11 116(72) . .
Cd3 N9 N10 N11 -30(73) . .
N3 Cd1 N12 N13 172.2(6) . .
N3 Cd1 N12 N13 -7.8(6) 2 .
N12 Cd1 N12 N13 -8(100) 2 .
N8 Cd1 N12 N13 80.5(6) 1_545 .
N8 Cd1 N12 N13 -99.5(6) 2_565 .
N3 Cd1 N12 Cd2 -41.1(3) . 1_655
N3 Cd1 N12 Cd2 138.9(3) 2 1_655
N12 Cd1 N12 Cd2 138(100) 2 1_655
N8 Cd1 N12 Cd2 -132.7(3) 1_545 1_655
N8 Cd1 N12 Cd2 47.3(3) 2_565 1_655
Cd1 N12 N13 N14 -109(18) . .
Cd2 N12 N13 N14 112(18) 1_655 .
N12 N13 N14 Cd2 -159(17) . 2
N15' Cd3 N15 N16 166(2) 2_566 .
N15 Cd3 N15 N16 166(2) 2_566 .
N9 Cd3 N15 N16 57.0(19) . .
N1 Cd3 N15 N16 -33.4(19) . .
N5 Cd3 N15 N16 -143(2) . .
O1 Cd3 N15 N16 -107.0(19) . .
N15' Cd3 N15 Cd3 0.0 2_566 2_566
N15 Cd3 N15 Cd3 0.0 2_566 2_566
N9 Cd3 N15 Cd3 -109.1(3) . 2_566
N1 Cd3 N15 Cd3 160.5(3) . 2_566
N5 Cd3 N15 Cd3 50.8(15) . 2_566
O1 Cd3 N15 Cd3 86.9(3) . 2_566
Cd3 N15 N16 N17 153(52) 2_566 .
Cd3 N15 N16 N17 -11(54) . .
C2 C3 O1 C4 -122.7(16) . .
C2 C3 O1 C3' -42.6(10) . .
C2 C3 O1 C4' -78.6(11) . .
C2 C3 O1 Cd3 83.3(9) . .
C5 C4 O1 C3 112.9(13) . .
C5 C4 O1 C3' 67.5(19) . .
C5 C4 O1 C4' 40.9(11) . .
C5 C4 O1 Cd3 -91.7(15) . .
C2' C3' O1 C3 44.7(11) . .
C2' C3' O1 C4 174.1(10) . .
C2' C3' O1 C4' -168.3(15) . .
C2' C3' O1 Cd3 -33(2) . .
C5' C4' O1 C3 -177.3(8) . .
C5' C4' O1 C4 -42.3(10) . .
C5' C4' O1 C3' 160.8(12) . .
C5' C4' O1 Cd3 24.4(13) . .
N15' Cd3 O1 C3 112.3(5) 2_566 .
N15 Cd3 O1 C3 112.3(5) 2_566 .
N9 Cd3 O1 C3 -100.2(7) . .
N1 Cd3 O1 C3 -50.7(5) . .
N15 Cd3 O1 C3 36.6(5) . .
N5 Cd3 O1 C3 -149.2(5) . .
N15' Cd3 O1 C4 -49.7(7) 2_566 .
N15 Cd3 O1 C4 -49.7(7) 2_566 .
N9 Cd3 O1 C4 97.8(9) . .
N1 Cd3 O1 C4 147.3(7) . .
N15 Cd3 O1 C4 -125.4(7) . .
N5 Cd3 O1 C4 48.8(7) . .
N15' Cd3 O1 C3' 154.3(15) 2_566 .
N15 Cd3 O1 C3' 154.3(15) 2_566 .
N9 Cd3 O1 C3' -58.2(16) . .
N1 Cd3 O1 C3' -8.7(15) . .
N15 Cd3 O1 C3' 78.6(15) . .
N5 Cd3 O1 C3' -107.3(15) . .
N15' Cd3 O1 C4' -89.3(8) 2_566 .
N15 Cd3 O1 C4' -89.3(8) 2_566 .
N9 Cd3 O1 C4' 58.2(10) . .
N1 Cd3 O1 C4' 107.7(8) . .
N15 Cd3 O1 C4' -165.0(8) . .
N5 Cd3 O1 C4' 9.1(8) . .
